data_7219953
loop_
_publ_author_name
'Sun, Xiaopeng'
'Yang, Donghui'
'Wang, Gaigai'
'Liang, Zhijie'
'Ma, Pengtao'
'Wang, Jingping'
'Niu, Jingyang'

_publ_section_title
;
 Controlled Assembly of Carboxylate Hybrid Based on
 [(O3PCH2PO3)Mo6O22]12&#x2212; Polyanion
;
_journal_name_full 'RSC Adv.'
_journal_paper_doi 10.1039/C5RA01955A
_journal_year 2015
_chemical_formula_sum 'C34 H78 Mo12 N16 Na2 O66 P4'
_chemical_formula_weight 3088.26
_chemical_name_systematic
;
 ?
;
_space_group_IT_number 2
_symmetry_cell_setting triclinic
_symmetry_space_group_name_Hall '-P 1'
_symmetry_space_group_name_H-M 'P -1'
_atom_sites_solution_hydrogens geom
_atom_sites_solution_primary direct
_atom_sites_solution_secondary difmap
_audit_creation_method SHELXL-97
_audit_update_record
;
2015-01-26 deposited with the CCDC.
2015-03-19 downloaded from the CCDC.
;
_cell_angle_alpha 81.1310(10)
_cell_angle_beta 71.3690(10)
_cell_angle_gamma 74.8680(10)
_cell_formula_units_Z 1
_cell_length_a 12.5484(9)
_cell_length_b 15.8024(12)
_cell_length_c 15.9316(11)
_cell_measurement_reflns_used 3442
_cell_measurement_temperature 296(2)
_cell_measurement_theta_max 25.97
_cell_measurement_theta_min 2.58
_cell_volume 2881.1(4)
_computing_cell_refinement 'Bruker SMART'
_computing_data_collection 'Bruker SMART'
_computing_data_reduction 'Bruker SAINT'
_computing_molecular_graphics 'Bruker SHELXTL'
_computing_publication_material 'Bruker SHELXTL'
_computing_structure_refinement 'SHELXL-97 (Sheldrick, 1997)'
_computing_structure_solution 'SHELXS-97 (Sheldrick, 1990)'
_diffrn_ambient_temperature 296(2)
_diffrn_measured_fraction_theta_full 0.991
_diffrn_measured_fraction_theta_max 0.991
_diffrn_measurement_device_type 'CCD area detector'
_diffrn_measurement_method 'phi and omega scans'
_diffrn_radiation_monochromator graphite
_diffrn_radiation_source 'fine-focus sealed tube'
_diffrn_radiation_type MoK\a
_diffrn_radiation_wavelength 0.71073
_diffrn_reflns_av_R_equivalents 0.0135
_diffrn_reflns_av_sigmaI/netI 0.0269
_diffrn_reflns_limit_h_max 14
_diffrn_reflns_limit_h_min -14
_diffrn_reflns_limit_k_max 18
_diffrn_reflns_limit_k_min -17
_diffrn_reflns_limit_l_max 18
_diffrn_reflns_limit_l_min -18
_diffrn_reflns_number 14731
_diffrn_reflns_theta_full 25.00
_diffrn_reflns_theta_max 25.00
_diffrn_reflns_theta_min 2.44
_exptl_absorpt_coefficient_mu 1.415
_exptl_absorpt_correction_T_max 0.7276
_exptl_absorpt_correction_T_min 0.5684
_exptl_absorpt_correction_type multi-scan
_exptl_absorpt_process_details SADABS
_exptl_crystal_colour colorless
_exptl_crystal_density_diffrn 1.780
_exptl_crystal_density_method 'not measured'
_exptl_crystal_description block
_exptl_crystal_F_000 1508
_exptl_crystal_size_max 0.45
_exptl_crystal_size_mid 0.32
_exptl_crystal_size_min 0.24
_refine_diff_density_max 1.408
_refine_diff_density_min -0.513
_refine_diff_density_rms 0.135
_refine_ls_extinction_method none
_refine_ls_goodness_of_fit_ref 1.092
_refine_ls_hydrogen_treatment constr
_refine_ls_matrix_type full
_refine_ls_number_parameters 617
_refine_ls_number_reflns 10047
_refine_ls_number_restraints 1
_refine_ls_restrained_S_all 1.096
_refine_ls_R_factor_all 0.0443
_refine_ls_R_factor_gt 0.0370
_refine_ls_shift/su_max 0.001
_refine_ls_shift/su_mean 0.000
_refine_ls_structure_factor_coef Fsqd
_refine_ls_weighting_details 'calc w=1/[\s^2^(Fo^2^)+(0.0915P)^2^+1.2296P] where P=(Fo^2^+2Fc^2^)/3'
_refine_ls_weighting_scheme calc
_refine_ls_wR_factor_gt 0.1276
_refine_ls_wR_factor_ref 0.1331
_reflns_number_gt 8557
_reflns_number_total 10047
_reflns_threshold_expression >2sigma(I)
_cod_data_source_file c5ra01955a2.cif
_cod_data_source_block 2
_cod_depositor_comments
;
The following automatic conversions were performed:

'_symmetry_cell_setting' value 'Triclinic' changed to 'triclinic'
according to
/usr/data/users/saulius/crontab/automatic-downloads/rss-feeds/RSC/lib/dictionaries/cif_core.dic
dictionary named 'cif_core.dic' version 2.4.2 from 2011-04-26.

'_exptl_absorpt_correction_type' value 'Multi-scan' changed to
'multi-scan' according to
/usr/data/users/saulius/crontab/automatic-downloads/rss-feeds/RSC/lib/dictionaries/cif_core.dic
dictionary named 'cif_core.dic' version 2.4.2 from 2011-04-26.

Automatic conversion script
Id: cif_fix_values 3105 2015-03-04 15:46:00Z robertas 
;
_cod_original_sg_symbol_H-M P-1
_cod_database_code 7219953

loop_
_symmetry_equiv_pos_as_xyz
'x, y, z'
'-x, -y, -z'

loop_
_atom_site_label
_atom_site_type_symbol
_atom_site_fract_x
_atom_site_fract_y
_atom_site_fract_z
_atom_site_U_iso_or_equiv
_atom_site_adp_type
_atom_site_occupancy
_atom_site_symmetry_multiplicity
_atom_site_calc_flag
_atom_site_refinement_flags
Mo1 Mo 0.71842(3) 0.76946(3) 0.47069(3) 0.02900(12) Uani 1 1 d .
Mo2 Mo 0.57356(3) 0.62431(3) 0.61166(3) 0.03078(12) Uani 1 1 d .
Mo3 Mo 0.70224(3) 0.48937(3) 0.77733(3) 0.03052(12) Uani 1 1 d .
Mo4 Mo 0.93114(4) 0.53501(3) 0.80985(3) 0.03269(13) Uani 1 1 d .
Mo5 Mo 1.07059(4) 0.69810(3) 0.67375(3) 0.03463(13) Uani 1 1 d .
Mo6 Mo 0.98304(3) 0.79991(3) 0.49615(3) 0.02975(12) Uani 1 1 d .
P1 P 0.80197(10) 0.67649(8) 0.65894(8) 0.0250(2) Uani 1 1 d .
P2 P 0.57503(11) 0.81140(9) 0.68287(9) 0.0347(3) Uani 1 1 d .
Na1 Na 0.9921(2) 0.41701(15) 0.59711(16) 0.0516(5) Uani 1 1 d .
O1 O 0.6649(3) 0.8493(2) 0.4003(3) 0.0466(9) Uani 1 1 d .
O2 O 0.5891(3) 0.7131(2) 0.5127(2) 0.0337(7) Uani 1 1 d .
O3 O 0.8154(3) 0.6924(2) 0.4020(2) 0.0407(8) Uani 1 1 d .
O4 O 0.6176(3) 0.8486(2) 0.5869(2) 0.0350(8) Uani 1 1 d .
O5 O 0.8306(3) 0.8187(2) 0.4914(2) 0.0331(7) Uani 1 1 d .
O6 O 0.7507(3) 0.6653(2) 0.5869(2) 0.0272(7) Uani 1 1 d .
O7 O 0.4347(3) 0.6191(3) 0.6267(3) 0.0477(9) Uani 1 1 d .
O8 O 0.6527(3) 0.5355(2) 0.5524(2) 0.0430(9) Uani 1 1 d .
O9 O 0.5993(3) 0.5714(2) 0.7229(2) 0.0350(7) Uani 1 1 d .
O10 O 0.5133(3) 0.7381(2) 0.6897(2) 0.0376(8) Uani 1 1 d .
O11 O 0.6132(3) 0.4246(3) 0.8433(3) 0.0474(9) Uani 1 1 d .
O12 O 0.7831(3) 0.4280(2) 0.6893(2) 0.0400(8) Uani 1 1 d .
O13 O 0.8169(3) 0.4645(2) 0.8403(2) 0.0351(8) Uani 1 1 d .
O14 O 0.6242(3) 0.5902(3) 0.8810(2) 0.0425(9) Uani 1 1 d .
O15 O 0.8151(3) 0.5914(2) 0.7197(2) 0.0297(7) Uani 1 1 d .
O16 O 0.9856(4) 0.4984(3) 0.8974(3) 0.0550(11) Uani 1 1 d .
O17 O 1.0262(3) 0.4758(2) 0.7245(2) 0.0428(9) Uani 1 1 d .
O18 O 0.7780(3) 0.6217(3) 0.9003(2) 0.0457(9) Uani 1 1 d .
O19 O 0.9731(3) 0.6457(2) 0.7765(2) 0.0380(8) Uani 1 1 d .
O20 O 1.1545(3) 0.6033(2) 0.6281(3) 0.0470(9) Uani 1 1 d .
O21 O 1.1580(3) 0.7311(3) 0.7174(3) 0.0537(11) Uani 1 1 d .
O22 O 0.9398(3) 0.8229(2) 0.7260(2) 0.0453(9) Uani 1 1 d .
O23 O 1.0914(3) 0.7731(2) 0.5659(2) 0.0363(8) Uani 1 1 d .
O24 O 0.9193(3) 0.7005(2) 0.6175(2) 0.0299(7) Uani 1 1 d .
O25 O 1.0285(3) 0.8868(2) 0.4302(3) 0.0445(9) Uani 1 1 d .
O26 O 0.8904(3) 0.8919(2) 0.6057(2) 0.0409(8) Uani 1 1 d .
O27 O 1.0435(3) 0.7142(2) 0.4294(2) 0.0411(8) Uani 1 1 d .
O28 O 0.4991(3) 0.8830(2) 0.7441(3) 0.0482(9) Uani 1 1 d .
H28A H 0.5056 0.9314 0.7185 0.072 Uiso 1 1 calc R
O1W O 0.8924(3) 0.4872(3) 0.4890(3) 0.0513(10) Uani 1 1 d .
N1 N 0.4250(4) 0.7199(3) 0.4302(3) 0.0476(11) Uani 1 1 d .
H1C H 0.4759 0.7213 0.4552 0.057 Uiso 1 1 calc R
N2 N 0.3041(4) 0.6758(4) 0.3915(4) 0.0638(15) Uani 1 1 d .
H2A H 0.2612 0.6434 0.3866 0.077 Uiso 1 1 calc R
N3 N 0.2272(4) 0.8830(3) 0.5531(3) 0.0464(11) Uani 1 1 d .
H3D H 0.1805 0.8483 0.5674 0.056 Uiso 1 1 calc R
N4 N 0.3029(5) 0.9923(3) 0.4967(4) 0.0613(14) Uani 1 1 d .
H4A H 0.3137 1.0419 0.4689 0.074 Uiso 1 1 calc R
C13 C 0.2737(7) 0.4199(6) 0.6952(7) 0.091(3) Uani 1 1 d D
H13A H 0.2215 0.4436 0.6628 0.109 Uiso 1 1 calc R
C14 C 0.4109(7) 0.4009(10) 0.7548(6) 0.109(4) Uani 1 1 d .
H14A H 0.4718 0.4093 0.7715 0.131 Uiso 1 1 calc R
N7 N 0.3839(5) 0.6185(5) 0.8683(4) 0.0812(19) Uani 1 1 d .
H7B H 0.4496 0.6271 0.8346 0.097 Uiso 1 1 calc R
N8 N 0.2582(7) 0.5862(5) 0.9806(4) 0.084(2) Uani 1 1 d .
H8B H 0.2248 0.5708 1.0349 0.101 Uiso 1 1 calc R
C1 C 0.6998(4) 0.7636(3) 0.7224(3) 0.0339(11) Uani 1 1 d .
H1A H 0.7387 0.8096 0.7211 0.041 Uiso 1 1 calc R
H1B H 0.6736 0.7408 0.7837 0.041 Uiso 1 1 calc R
C2 C 0.6706(5) 0.6265(4) 0.9203(3) 0.0429(13) Uani 1 1 d .
C3 C 0.5897(7) 0.6795(6) 0.9958(5) 0.082(2) Uani 1 1 d .
H3A H 0.5118 0.6765 1.0029 0.123 Uiso 1 1 calc R
H3B H 0.5962 0.7396 0.9830 0.123 Uiso 1 1 calc R
H3C H 0.6094 0.6562 1.0496 0.123 Uiso 1 1 calc R
C4 C 0.8924(5) 0.8898(3) 0.6846(4) 0.0434(13) Uani 1 1 d .
C5 C 0.8303(7) 0.9707(4) 0.7316(5) 0.074(2) Uani 1 1 d .
H5A H 0.7992 1.0151 0.6920 0.111 Uiso 1 1 calc R
H5B H 0.8829 0.9916 0.7513 0.111 Uiso 1 1 calc R
H5C H 0.7686 0.9576 0.7820 0.111 Uiso 1 1 calc R
C6 C 0.3890(6) 0.7818(4) 0.3705(5) 0.0610(17) Uani 1 1 d .
H6A H 0.4121 0.8344 0.3501 0.073 Uiso 1 1 calc R
C7 C 0.3139(6) 0.7523(6) 0.3468(5) 0.074(2) Uani 1 1 d .
H7A H 0.2749 0.7806 0.3059 0.089 Uiso 1 1 calc R
C8 C 0.3686(5) 0.6571(4) 0.4434(4) 0.0565(16) Uani 1 1 d .
H8A H 0.3744 0.6078 0.4834 0.068 Uiso 1 1 calc R
C9 C 0.3251(5) 0.8685(4) 0.5765(4) 0.0507(14) Uani 1 1 d .
H9A H 0.3531 0.8208 0.6117 0.061 Uiso 1 1 calc R
C10 C 0.3736(6) 0.9360(5) 0.5393(5) 0.0646(19) Uani 1 1 d .
H10A H 0.4437 0.9431 0.5421 0.078 Uiso 1 1 calc R
C11 C 0.2145(5) 0.9582(4) 0.5049(4) 0.0488(14) Uani 1 1 d .
H11A H 0.1538 0.9830 0.4809 0.059 Uiso 1 1 calc R
N5 N 0.3581(9) 0.3286(6) 0.7772(5) 0.107(3) Uani 1 1 d .
H5D H 0.3766 0.2820 0.8101 0.128 Uiso 1 1 calc R
C12 C 0.2806(9) 0.3441(7) 0.7411(6) 0.092(3) Uani 1 1 d D
H12A H 0.2330 0.3062 0.7462 0.110 Uiso 1 1 calc R
N6 N 0.3491(8) 0.4563(5) 0.7017(6) 0.109(3) Uani 1 1 d .
H6B H 0.3602 0.5070 0.6772 0.131 Uiso 1 1 calc R
C15 C 0.3614(7) 0.5896(5) 0.9500(5) 0.072(2) Uani 1 1 d .
H15A H 0.4149 0.5733 0.9821 0.086 Uiso 1 1 calc R
C16 C 0.2863(8) 0.6332(7) 0.8437(5) 0.103(3) Uani 1 1 d .
H16A H 0.2779 0.6547 0.7879 0.123 Uiso 1 1 calc R
C17 C 0.2053(7) 0.6111(8) 0.9141(7) 0.110(3) Uani 1 1 d .
H17A H 0.1294 0.6122 0.9179 0.132 Uiso 1 1 calc R
O2W O 0.8922(7) 0.6579(5) 0.0264(5) 0.137(3) Uani 1 1 d .
O3W O 0.4690(7) 0.0613(4) 0.7121(5) 0.114(2) Uani 1 1 d .
O4W O -0.1315(9) 0.7604(7) 0.8958(5) 0.067(3) Uani 0.50 1 d P
O5W O 0.429(2) 0.1541(8) 0.8599(9) 0.183(10) Uani 0.50 1 d P
O6W O 0.5292(15) 0.9174(11) 0.8969(8) 0.145(7) Uani 0.50 1 d P
O7W O -0.2966(17) 0.8758(13) 0.9568(13) 0.168(7) Uiso 0.50 1 d P

loop_
_atom_site_aniso_label
_atom_site_aniso_U_11
_atom_site_aniso_U_22
_atom_site_aniso_U_33
_atom_site_aniso_U_23
_atom_site_aniso_U_13
_atom_site_aniso_U_12
Mo1 0.0290(2) 0.0319(2) 0.0303(2) 0.00640(17) -0.01450(17) -0.01188(17)
Mo2 0.0276(2) 0.0361(2) 0.0338(2) 0.00553(17) -0.01392(18) -0.01465(17)
Mo3 0.0317(2) 0.0333(2) 0.0304(2) 0.00648(17) -0.01213(18) -0.01522(17)
Mo4 0.0343(2) 0.0361(2) 0.0333(2) 0.00883(18) -0.01797(19) -0.01404(18)
Mo5 0.0324(2) 0.0364(2) 0.0429(3) 0.00978(19) -0.0208(2) -0.01635(18)
Mo6 0.0273(2) 0.0303(2) 0.0355(2) 0.00559(17) -0.01315(18) -0.01302(17)
P1 0.0245(6) 0.0266(6) 0.0277(6) 0.0045(5) -0.0120(5) -0.0105(5)
P2 0.0292(6) 0.0349(7) 0.0384(7) -0.0002(5) -0.0106(5) -0.0052(5)
Na1 0.0516(13) 0.0503(13) 0.0587(14) 0.0004(11) -0.0185(11) -0.0214(10)
O1 0.044(2) 0.049(2) 0.052(2) 0.0186(18) -0.0272(18) -0.0168(17)
O2 0.0306(17) 0.0371(18) 0.0406(19) 0.0081(15) -0.0194(15) -0.0152(14)
O3 0.044(2) 0.047(2) 0.0343(19) -0.0021(16) -0.0126(16) -0.0159(17)
O4 0.0315(17) 0.0303(17) 0.0420(19) 0.0031(14) -0.0131(15) -0.0055(14)
O5 0.0309(17) 0.0315(17) 0.0418(19) 0.0054(14) -0.0182(15) -0.0109(13)
O6 0.0281(16) 0.0282(16) 0.0287(16) 0.0048(13) -0.0116(13) -0.0117(13)
O7 0.036(2) 0.058(2) 0.057(2) 0.0124(19) -0.0228(18) -0.0225(18)
O8 0.048(2) 0.039(2) 0.047(2) -0.0023(16) -0.0153(18) -0.0163(16)
O9 0.0303(17) 0.0400(19) 0.0366(18) 0.0083(15) -0.0135(15) -0.0132(14)
O10 0.0274(17) 0.0405(19) 0.044(2) -0.0018(16) -0.0079(15) -0.0101(14)
O11 0.044(2) 0.055(2) 0.048(2) 0.0171(18) -0.0167(18) -0.0272(18)
O12 0.044(2) 0.0366(19) 0.044(2) -0.0025(16) -0.0168(17) -0.0113(16)
O13 0.0380(18) 0.0365(18) 0.0353(18) 0.0095(14) -0.0159(15) -0.0168(15)
O14 0.0359(19) 0.055(2) 0.0372(19) -0.0029(17) -0.0094(16) -0.0138(17)
O15 0.0308(17) 0.0342(17) 0.0302(16) 0.0082(13) -0.0159(14) -0.0154(14)
O16 0.066(3) 0.058(3) 0.055(2) 0.021(2) -0.039(2) -0.026(2)
O17 0.0336(19) 0.042(2) 0.052(2) 0.0061(17) -0.0150(17) -0.0101(15)
O18 0.048(2) 0.059(2) 0.037(2) -0.0067(17) -0.0115(17) -0.0238(18)
O19 0.041(2) 0.043(2) 0.0378(19) 0.0056(15) -0.0192(16) -0.0194(16)
O20 0.035(2) 0.044(2) 0.059(2) 0.0083(18) -0.0151(18) -0.0097(16)
O21 0.055(2) 0.059(3) 0.067(3) 0.016(2) -0.040(2) -0.031(2)
O22 0.060(2) 0.041(2) 0.046(2) 0.0022(17) -0.0282(19) -0.0177(18)
O23 0.0308(17) 0.0421(19) 0.044(2) 0.0116(15) -0.0173(15) -0.0215(15)
O24 0.0274(16) 0.0326(17) 0.0342(17) 0.0062(13) -0.0143(14) -0.0130(13)
O25 0.041(2) 0.047(2) 0.050(2) 0.0130(17) -0.0169(17) -0.0231(17)
O26 0.048(2) 0.0313(18) 0.046(2) 0.0001(15) -0.0191(17) -0.0090(16)
O27 0.0335(19) 0.041(2) 0.049(2) -0.0052(16) -0.0121(16) -0.0071(15)
O28 0.047(2) 0.036(2) 0.053(2) -0.0062(17) -0.0093(18) 0.0005(17)
O1W 0.045(2) 0.055(2) 0.055(2) -0.0001(19) -0.0165(19) -0.0144(19)
N1 0.048(3) 0.051(3) 0.056(3) -0.004(2) -0.026(2) -0.018(2)
N2 0.046(3) 0.087(4) 0.074(4) -0.015(3) -0.022(3) -0.030(3)
N3 0.036(2) 0.042(3) 0.070(3) 0.001(2) -0.021(2) -0.020(2)
N4 0.092(4) 0.037(3) 0.068(3) 0.015(2) -0.036(3) -0.032(3)
C13 0.056(5) 0.099(7) 0.131(8) -0.014(6) -0.055(5) -0.003(4)
C14 0.046(4) 0.220(13) 0.079(6) -0.051(7) -0.025(4) -0.029(6)
N7 0.059(4) 0.101(5) 0.068(4) 0.012(4) -0.005(3) -0.019(3)
N8 0.100(5) 0.090(5) 0.048(3) 0.013(3) -0.003(4) -0.033(4)
C1 0.034(3) 0.035(3) 0.035(3) -0.003(2) -0.013(2) -0.009(2)
C2 0.055(3) 0.045(3) 0.029(3) 0.002(2) -0.011(2) -0.016(3)
C3 0.090(6) 0.097(6) 0.055(4) -0.034(4) 0.005(4) -0.029(5)
C4 0.051(3) 0.034(3) 0.052(3) -0.002(2) -0.017(3) -0.020(2)
C5 0.103(6) 0.050(4) 0.061(4) -0.014(3) -0.014(4) -0.013(4)
C6 0.068(4) 0.050(4) 0.077(4) 0.006(3) -0.042(4) -0.013(3)
C7 0.060(4) 0.089(6) 0.081(5) -0.011(4) -0.045(4) 0.004(4)
C8 0.057(4) 0.057(4) 0.067(4) -0.006(3) -0.023(3) -0.025(3)
C9 0.046(3) 0.041(3) 0.069(4) 0.010(3) -0.030(3) -0.009(2)
C10 0.055(4) 0.063(4) 0.093(5) 0.014(4) -0.039(4) -0.033(3)
C11 0.052(3) 0.034(3) 0.067(4) 0.004(3) -0.034(3) -0.004(2)
N5 0.144(8) 0.095(6) 0.073(5) -0.008(4) -0.037(5) -0.004(6)
C12 0.102(7) 0.123(8) 0.074(6) -0.017(5) -0.022(5) -0.066(6)
N6 0.129(7) 0.068(5) 0.141(7) -0.010(5) -0.045(6) -0.034(5)
C15 0.061(4) 0.094(6) 0.056(4) 0.007(4) -0.017(4) -0.018(4)
C16 0.091(6) 0.155(9) 0.050(4) 0.022(5) -0.040(5) 0.003(6)
C17 0.041(4) 0.170(10) 0.108(8) -0.013(7) -0.017(5) -0.010(5)
O2W 0.176(8) 0.110(5) 0.125(6) -0.028(5) -0.083(6) 0.027(5)
O3W 0.163(6) 0.078(4) 0.138(6) 0.013(4) -0.091(5) -0.041(4)
O4W 0.092(7) 0.089(7) 0.022(4) 0.008(4) -0.016(4) -0.029(5)
O5W 0.39(3) 0.052(7) 0.071(8) -0.005(6) -0.049(13) -0.016(11)
O6W 0.207(17) 0.156(13) 0.055(7) -0.040(8) -0.061(9) 0.034(12)

loop_
_atom_type_symbol
_atom_type_description
_atom_type_scat_dispersion_real
_atom_type_scat_dispersion_imag
_atom_type_scat_source
C C 0.0033 0.0016 'International Tables Vol C Tables 4.2.6.8 and 6.1.1.4'
H H 0.0000 0.0000 'International Tables Vol C Tables 4.2.6.8 and 6.1.1.4'
N N 0.0061 0.0033 'International Tables Vol C Tables 4.2.6.8 and 6.1.1.4'
O O 0.0106 0.0060 'International Tables Vol C Tables 4.2.6.8 and 6.1.1.4'
P P 0.1023 0.0942 'International Tables Vol C Tables 4.2.6.8 and 6.1.1.4'
Mo Mo -1.6832 0.6857 'International Tables Vol C Tables 4.2.6.8 and 6.1.1.4'
Na Na 0.0362 0.0249 'International Tables Vol C Tables 4.2.6.8 and 6.1.1.4'

loop_
_geom_angle_atom_site_label_1
_geom_angle_atom_site_label_2
_geom_angle_atom_site_label_3
_geom_angle
_geom_angle_site_symmetry_1
_geom_angle_site_symmetry_3
O1 Mo1 O3 104.12(18) . .
O1 Mo1 O5 101.60(16) . .
O3 Mo1 O5 96.20(16) . .
O1 Mo1 O2 97.65(15) . .
O3 Mo1 O2 99.31(16) . .
O5 Mo1 O2 151.47(14) . .
O1 Mo1 O4 91.28(16) . .
O3 Mo1 O4 164.11(14) . .
O5 Mo1 O4 76.55(13) . .
O2 Mo1 O4 82.19(13) . .
O1 Mo1 O6 167.64(15) . .
O3 Mo1 O6 85.36(14) . .
O5 Mo1 O6 84.96(12) . .
O2 Mo1 O6 72.66(12) . .
O4 Mo1 O6 79.97(11) . .
O7 Mo2 O8 103.11(19) . .
O7 Mo2 O9 102.54(16) . .
O8 Mo2 O9 95.42(16) . .
O7 Mo2 O2 98.90(16) . .
O8 Mo2 O2 97.22(16) . .
O9 Mo2 O2 151.88(14) . .
O7 Mo2 O10 90.56(17) . .
O8 Mo2 O10 166.10(15) . .
O9 Mo2 O10 78.89(14) . .
O2 Mo2 O10 82.94(14) . .
O7 Mo2 O6 167.42(15) . .
O8 Mo2 O6 86.90(14) . .
O9 Mo2 O6 83.79(12) . .
O2 Mo2 O6 71.96(11) . .
O10 Mo2 O6 79.91(11) . .
O11 Mo3 O12 103.80(19) . .
O11 Mo3 O9 100.78(16) . .
O12 Mo3 O9 99.45(16) . .
O11 Mo3 O13 99.06(16) . .
O12 Mo3 O13 97.28(16) . .
O9 Mo3 O13 150.09(15) . .
O11 Mo3 O14 88.91(17) . .
O12 Mo3 O14 167.07(15) . .
O9 Mo3 O14 80.17(14) . .
O13 Mo3 O14 78.05(14) . .
O11 Mo3 O15 166.26(16) . .
O12 Mo3 O15 88.73(14) . .
O9 Mo3 O15 82.36(12) . .
O13 Mo3 O15 73.39(12) . .
O14 Mo3 O15 78.39(12) . .
O16 Mo4 O17 104.6(2) . .
O16 Mo4 O19 101.01(17) . .
O17 Mo4 O19 100.49(16) . .
O16 Mo4 O13 97.94(17) . .
O17 Mo4 O13 96.08(16) . .
O19 Mo4 O13 150.70(15) . .
O16 Mo4 O18 89.05(18) . .
O17 Mo4 O18 165.98(15) . .
O19 Mo4 O18 79.63(14) . .
O13 Mo4 O18 78.54(14) . .
O16 Mo4 O15 165.64(17) . .
O17 Mo4 O15 88.21(15) . .
O19 Mo4 O15 82.64(12) . .
O13 Mo4 O15 73.86(12) . .
O18 Mo4 O15 77.87(12) . .
O21 Mo5 O20 103.2(2) . .
O21 Mo5 O23 98.35(16) . .
O20 Mo5 O23 97.02(17) . .
O21 Mo5 O19 102.36(17) . .
O20 Mo5 O19 97.71(16) . .
O23 Mo5 O19 151.01(14) . .
O21 Mo5 O22 84.73(18) . .
O20 Mo5 O22 171.99(16) . .
O23 Mo5 O22 80.75(14) . .
O19 Mo5 O22 81.20(15) . .
O21 Mo5 O24 161.32(17) . .
O20 Mo5 O24 94.42(15) . .
O23 Mo5 O24 73.13(12) . .
O19 Mo5 O24 80.96(12) . .
O22 Mo5 O24 77.58(12) . .
O25 Mo6 O27 103.75(19) . .
O25 Mo6 O5 102.28(15) . .
O27 Mo6 O5 97.86(16) . .
O25 Mo6 O23 98.69(15) . .
O27 Mo6 O23 98.54(16) . .
O5 Mo6 O23 149.37(14) . .
O25 Mo6 O26 87.88(16) . .
O27 Mo6 O26 168.35(15) . .
O5 Mo6 O26 80.08(14) . .
O23 Mo6 O26 78.64(14) . .
O25 Mo6 O24 164.95(16) . .
O27 Mo6 O24 89.58(15) . .
O5 Mo6 O24 82.42(12) . .
O23 Mo6 O24 72.04(12) . .
O26 Mo6 O24 78.79(12) . .
O24 P1 O6 110.96(17) . .
O24 P1 O15 109.76(17) . .
O6 P1 O15 110.07(17) . .
O24 P1 C1 110.6(2) . .
O6 P1 C1 105.9(2) . .
O15 P1 C1 109.5(2) . .
O10 P2 O28 111.1(2) . .
O10 P2 O4 111.7(2) . .
O28 P2 O4 112.0(2) . .
O10 P2 C1 107.1(2) . .
O28 P2 C1 106.6(2) . .
O4 P2 C1 108.1(2) . .
O1W Na1 O27 133.80(17) 2_766 2_766
O1W Na1 O1W 77.03(16) 2_766 .
O27 Na1 O1W 85.71(15) 2_766 .
O1W Na1 O12 137.41(16) 2_766 .
O27 Na1 O12 77.89(13) 2_766 .
O1W Na1 O12 78.80(14) . .
O1W Na1 O17 82.44(14) 2_766 .
O27 Na1 O17 136.63(16) 2_766 .
O1W Na1 O17 132.06(16) . .
O12 Na1 O17 88.50(13) . .
O1W Na1 O3 85.46(14) 2_766 2_766
O27 Na1 O3 78.87(14) 2_766 2_766
O1W Na1 O3 137.27(16) . 2_766
O12 Na1 O3 134.50(14) . 2_766
O17 Na1 O3 82.34(13) . 2_766
O1W Na1 Na1 39.16(11) 2_766 2_766
O27 Na1 Na1 112.80(14) 2_766 2_766
O1W Na1 Na1 37.87(10) . 2_766
O12 Na1 Na1 109.75(13) . 2_766
O17 Na1 Na1 110.56(13) . 2_766
O3 Na1 Na1 115.22(13) 2_766 2_766
Mo1 O2 Mo2 122.92(16) . .
Mo1 O3 Na1 135.53(19) . 2_766
P2 O4 Mo1 125.58(19) . .
Mo6 O5 Mo1 146.48(19) . .
P1 O6 Mo1 126.23(17) . .
P1 O6 Mo2 126.02(17) . .
Mo1 O6 Mo2 92.40(10) . .
Mo3 O9 Mo2 145.23(19) . .
P2 O10 Mo2 127.54(19) . .
Mo3 O12 Na1 129.84(18) . .
Mo3 O13 Mo4 119.56(16) . .
C2 O14 Mo3 131.2(3) . .
P1 O15 Mo4 132.47(18) . .
P1 O15 Mo3 133.21(17) . .
Mo4 O15 Mo3 93.18(11) . .
Mo4 O17 Na1 130.57(19) . .
C2 O18 Mo4 131.6(3) . .
Mo4 O19 Mo5 136.1(2) . .
C4 O22 Mo5 130.3(3) . .
Mo5 O23 Mo6 122.52(16) . .
P1 O24 Mo5 133.07(18) . .
P1 O24 Mo6 131.29(17) . .
Mo5 O24 Mo6 92.24(10) . .
C4 O26 Mo6 133.3(3) . .
Mo6 O27 Na1 141.1(2) . 2_766
P2 O28 H28A 109.5 . .
Na1 O1W Na1 102.97(16) 2_766 .
C8 N1 C6 108.1(5) . .
C8 N1 H1C 126.0 . .
C6 N1 H1C 126.0 . .
C8 N2 C7 109.4(6) . .
C8 N2 H2A 125.3 . .
C7 N2 H2A 125.3 . .
C11 N3 C9 109.3(5) . .
C11 N3 H3D 125.3 . .
C9 N3 H3D 125.3 . .
C11 N4 C10 108.3(5) . .
C11 N4 H4A 125.8 . .
C10 N4 H4A 125.8 . .
N6 C13 C12 109.3(8) . .
N6 C13 H13A 125.4 . .
C12 C13 H13A 125.4 . .
N6 C14 N5 102.4(7) . .
N6 C14 H14A 128.8 . .
N5 C14 H14A 128.8 . .
C15 N7 C16 108.2(7) . .
C15 N7 H7B 125.9 . .
C16 N7 H7B 125.9 . .
C15 N8 C17 109.5(7) . .
C15 N8 H8B 125.2 . .
C17 N8 H8B 125.2 . .
P1 C1 P2 114.1(3) . .
P1 C1 H1A 108.7 . .
P2 C1 H1A 108.7 . .
P1 C1 H1B 108.7 . .
P2 C1 H1B 108.7 . .
H1A C1 H1B 107.6 . .
O14 C2 O18 124.7(5) . .
O14 C2 C3 115.9(6) . .
O18 C2 C3 119.4(5) . .
C2 C3 H3A 109.5 . .
C2 C3 H3B 109.5 . .
H3A C3 H3B 109.5 . .
C2 C3 H3C 109.5 . .
H3A C3 H3C 109.5 . .
H3B C3 H3C 109.5 . .
O26 C4 O22 124.3(5) . .
O26 C4 C5 116.4(5) . .
O22 C4 C5 119.3(5) . .
C4 C5 H5A 109.5 . .
C4 C5 H5B 109.5 . .
H5A C5 H5B 109.5 . .
C4 C5 H5C 109.5 . .
H5A C5 H5C 109.5 . .
H5B C5 H5C 109.5 . .
C7 C6 N1 106.1(6) . .
C7 C6 H6A 126.9 . .
N1 C6 H6A 126.9 . .
N2 C7 C6 108.1(6) . .
N2 C7 H7A 125.9 . .
C6 C7 H7A 125.9 . .
N2 C8 N1 108.2(6) . .
N2 C8 H8A 125.9 . .
N1 C8 H8A 125.9 . .
C10 C9 N3 106.5(5) . .
C10 C9 H9A 126.7 . .
N3 C9 H9A 126.7 . .
C9 C10 N4 107.7(5) . .
C9 C10 H10A 126.1 . .
N4 C10 H10A 126.1 . .
N3 C11 N4 108.0(5) . .
N3 C11 H11A 126.0 . .
N4 C11 H11A 126.0 . .
C12 N5 C14 107.8(8) . .
C12 N5 H5D 126.1 . .
C14 N5 H5D 126.1 . .
N5 C12 C13 111.9(8) . .
N5 C12 H12A 124.1 . .
C13 C12 H12A 124.1 . .
C13 N6 C14 108.6(8) . .
C13 N6 H6B 125.7 . .
C14 N6 H6B 125.7 . .
N8 C15 N7 110.4(7) . .
N8 C15 H15A 124.8 . .
N7 C15 H15A 124.8 . .
C17 C16 N7 107.0(7) . .
C17 C16 H16A 126.5 . .
N7 C16 H16A 126.5 . .
C16 C17 N8 104.7(7) . .
C16 C17 H17A 127.6 . .
N8 C17 H17A 127.6 . .

loop_
_geom_bond_atom_site_label_1
_geom_bond_atom_site_label_2
_geom_bond_distance
_geom_bond_site_symmetry_2
Mo1 O1 1.704(3) .
Mo1 O3 1.717(4) .
Mo1 O5 1.909(3) .
Mo1 O2 1.937(3) .
Mo1 O4 2.232(3) .
Mo1 O6 2.344(3) .
Mo2 O7 1.704(3) .
Mo2 O8 1.711(4) .
Mo2 O9 1.927(3) .
Mo2 O2 1.938(3) .
Mo2 O10 2.175(3) .
Mo2 O6 2.373(3) .
Mo3 O11 1.708(3) .
Mo3 O12 1.713(4) .
Mo3 O9 1.896(3) .
Mo3 O13 1.933(3) .
Mo3 O14 2.278(4) .
Mo3 O15 2.314(3) .
Mo4 O16 1.703(4) .
Mo4 O17 1.709(4) .
Mo4 O19 1.907(3) .
Mo4 O13 1.938(3) .
Mo4 O18 2.260(4) .
Mo4 O15 2.290(3) .
Mo5 O21 1.690(4) .
Mo5 O20 1.704(4) .
Mo5 O23 1.916(3) .
Mo5 O19 1.922(3) .
Mo5 O22 2.284(4) .
Mo5 O24 2.335(3) .
Mo6 O25 1.701(3) .
Mo6 O27 1.712(4) .
Mo6 O5 1.882(3) .
Mo6 O23 1.945(3) .
Mo6 O26 2.262(4) .
Mo6 O24 2.361(3) .
P1 O24 1.529(3) .
P1 O6 1.534(3) .
P1 O15 1.535(3) .
P1 C1 1.800(5) .
P2 O10 1.526(4) .
P2 O28 1.525(4) .
P2 O4 1.528(4) .
P2 C1 1.812(5) .
Na1 O1W 2.346(5) 2_766
Na1 O27 2.357(4) 2_766
Na1 O1W 2.413(5) .
Na1 O12 2.539(4) .
Na1 O17 2.551(5) .
Na1 O3 2.581(4) 2_766
Na1 Na1 3.724(5) 2_766
O3 Na1 2.581(4) 2_766
O14 C2 1.257(6) .
O18 C2 1.267(7) .
O22 C4 1.271(6) .
O26 C4 1.261(6) .
O27 Na1 2.357(4) 2_766
O28 H28A 0.8200 .
O1W Na1 2.346(5) 2_766
N1 C8 1.320(7) .
N1 C6 1.349(8) .
N1 H1C 0.8600 .
N2 C8 1.286(8) .
N2 C7 1.319(10) .
N2 H2A 0.8600 .
N3 C11 1.313(7) .
N3 C9 1.349(7) .
N3 H3D 0.8600 .
N4 C11 1.317(8) .
N4 C10 1.352(8) .
N4 H4A 0.8600 .
C13 N6 1.266(11) .
C13 C12 1.301(8) .
C13 H13A 0.9300 .
C14 N6 1.386(13) .
C14 N5 1.410(13) .
C14 H14A 0.9300 .
N7 C15 1.278(9) .
N7 C16 1.355(10) .
N7 H7B 0.8600 .
N8 C15 1.242(9) .
N8 C17 1.379(11) .
N8 H8B 0.8600 .
C1 H1A 0.9700 .
C1 H1B 0.9700 .
C2 C3 1.505(8) .
C3 H3A 0.9600 .
C3 H3B 0.9600 .
C3 H3C 0.9600 .
C4 C5 1.484(8) .
C5 H5A 0.9600 .
C5 H5B 0.9600 .
C5 H5C 0.9600 .
C6 C7 1.325(9) .
C6 H6A 0.9300 .
C7 H7A 0.9300 .
C8 H8A 0.9300 .
C9 C10 1.331(8) .
C9 H9A 0.9300 .
C10 H10A 0.9300 .
C11 H11A 0.9300 .
N5 C12 1.235(11) .
N5 H5D 0.8600 .
C12 H12A 0.9300 .
N6 H6B 0.8600 .
C15 H15A 0.9300 .
C16 C17 1.322(12) .
C16 H16A 0.9300 .
C17 H17A 0.9300 .
